data_7030596
loop_
_publ_author_name
'Jia, Ai-Quan'
'Jin, Guo-Xin'

_publ_section_title
;
 Syntheses, characterization, and ethylene polymerization of titanium
 and zirconium complexes with [N, O] ligands
;
_journal_coden_ASTM DTARAF
_journal_issue 41
_journal_name_full 'Dalton Transactions'
_journal_page_first 8838
_journal_page_last 8845
_journal_paper_doi 10.1039/b907598d
_journal_year 2009
_chemical_formula_sum 'C36 H36 Cl2 N2 O2 S2 Ti'
_chemical_formula_weight 711.59
_space_group_IT_number 14
_symmetry_cell_setting monoclinic
_symmetry_space_group_name_Hall '-P 2ybc'
_symmetry_space_group_name_H-M 'P 1 21/c 1'
_atom_sites_solution_hydrogens geom
_atom_sites_solution_primary direct
_atom_sites_solution_secondary difmap
_audit_creation_method SHELXL-97
_cell_angle_alpha 90.00
_cell_angle_beta 93.492(6)
_cell_angle_gamma 90.00
_cell_formula_units_Z 4
_cell_length_a 15.359(6)
_cell_length_b 16.453(7)
_cell_length_c 16.708(7)
_cell_measurement_reflns_used 859
_cell_measurement_temperature 293(2)
_cell_measurement_theta_max 20.036
_cell_measurement_theta_min 2.442
_cell_volume 4214(3)
_computing_cell_refinement 'Bruker SMART'
_computing_data_collection 'Bruker SMART'
_computing_data_reduction 'Bruker SHELXTL'
_computing_molecular_graphics 'Bruker SHELXTL'
_computing_publication_material 'Bruker SHELXTL'
_computing_structure_refinement 'SHELXL-97 (Sheldrick, 1997)'
_computing_structure_solution 'SHELXS-97 (Sheldrick, 1990)'
_diffrn_ambient_temperature 293(2)
_diffrn_measured_fraction_theta_full 0.997
_diffrn_measured_fraction_theta_max 0.997
_diffrn_measurement_device_type 'CCD area detector'
_diffrn_measurement_method 'phi and omega scans'
_diffrn_radiation_monochromator graphite
_diffrn_radiation_source 'fine-focus sealed tube'
_diffrn_radiation_type MoK\a
_diffrn_radiation_wavelength 0.71073
_diffrn_reflns_av_R_equivalents 0.1048
_diffrn_reflns_av_sigmaI/netI 0.1449
_diffrn_reflns_limit_h_max 18
_diffrn_reflns_limit_h_min -18
_diffrn_reflns_limit_k_max 19
_diffrn_reflns_limit_k_min -16
_diffrn_reflns_limit_l_max 19
_diffrn_reflns_limit_l_min -18
_diffrn_reflns_number 17129
_diffrn_reflns_theta_full 25.01
_diffrn_reflns_theta_max 25.01
_diffrn_reflns_theta_min 1.74
_diffrn_standards_decay_% 6.64
_exptl_absorpt_coefficient_mu 0.458
_exptl_absorpt_correction_T_max 0.9775
_exptl_absorpt_correction_T_min 0.9141
_exptl_absorpt_correction_type multi-scan
_exptl_absorpt_process_details sadabs
_exptl_crystal_colour red
_exptl_crystal_density_diffrn 1.121
_exptl_crystal_density_method 'not measured'
_exptl_crystal_description block
_exptl_crystal_F_000 1480
_exptl_crystal_size_max 0.20
_exptl_crystal_size_mid 0.07
_exptl_crystal_size_min 0.05
_refine_diff_density_max 0.499
_refine_diff_density_min -0.478
_refine_diff_density_rms 0.082
_refine_ls_extinction_method none
_refine_ls_goodness_of_fit_ref 0.879
_refine_ls_hydrogen_treatment constr
_refine_ls_matrix_type full
_refine_ls_number_parameters 414
_refine_ls_number_reflns 7405
_refine_ls_number_restraints 0
_refine_ls_restrained_S_all 0.879
_refine_ls_R_factor_all 0.1393
_refine_ls_R_factor_gt 0.0698
_refine_ls_shift/su_max 0.001
_refine_ls_shift/su_mean 0.000
_refine_ls_structure_factor_coef Fsqd
_refine_ls_weighting_details 'calc w=1/[\s^2^(Fo^2^)+(0.0762P)^2^+0.0000P] where P=(Fo^2^+2Fc^2^)/3'
_refine_ls_weighting_scheme calc
_refine_ls_wR_factor_gt 0.1613
_refine_ls_wR_factor_ref 0.1879
_reflns_number_gt 3373
_reflns_number_total 7405
_reflns_threshold_expression >2sigma(I)
_cod_duplicate_entry 7002565
_cod_data_source_file b907598d.txt
_cod_data_source_block f90325a
_cod_depositor_comments
;
The following automatic conversions were performed:

'_symmetry_cell_setting' value 'Monoclinic' changed to 'monoclinic'
according to
/usr/data/users/saulius/automatic-downloads/retrospective/RSC/lib/dictionaries/cif_core.dic
dictionary named 'cif_core.dic' version 2.4.2 from 2011-04-26.

Automatic conversion script
Id: cif_fix_values 2281 2013-09-26 08:29:07Z andrius 
;
_cod_original_cell_volume 4215(3)
_cod_original_sg_symbol_H-M P2(1)/c
_cod_database_code 7030596

loop_
_symmetry_equiv_pos_as_xyz
'x, y, z'
'-x, y+1/2, -z+1/2'
'-x, -y, -z'
'x, -y-1/2, z-1/2'

loop_
_atom_site_label
_atom_site_type_symbol
_atom_site_fract_x
_atom_site_fract_y
_atom_site_fract_z
_atom_site_U_iso_or_equiv
_atom_site_adp_type
_atom_site_occupancy
_atom_site_symmetry_multiplicity
_atom_site_calc_flag
_atom_site_refinement_flags
Ti1 Ti 0.74457(6) 0.91177(6) 0.90397(6) 0.0396(3) Uani 1 1 d .
Cl1 Cl 0.67043(9) 0.82588(9) 0.98875(9) 0.0527(4) Uani 1 1 d .
Cl2 Cl 0.81910(9) 1.01041(9) 0.83325(9) 0.0556(4) Uani 1 1 d .
N1 N 0.8454(3) 0.9434(3) 1.0011(2) 0.0407(11) Uani 1 1 d .
N2 N 0.6565(3) 1.0052(2) 0.9505(3) 0.0378(11) Uani 1 1 d .
O1 O 0.8167(2) 0.8258(2) 0.88709(19) 0.0415(9) Uani 1 1 d .
O2 O 0.6639(2) 0.9100(2) 0.81726(19) 0.0412(9) Uani 1 1 d .
S1 S 0.97482(10) 0.91584(10) 1.10235(9) 0.0522(4) Uani 1 1 d .
S2 S 0.53463(10) 1.11352(9) 0.94079(9) 0.0494(4) Uani 1 1 d .
C1 C 0.8577(3) 0.7704(3) 0.9358(3) 0.0398(13) Uani 1 1 d .
C2 C 0.8660(4) 0.6898(3) 0.9119(3) 0.0474(14) Uani 1 1 d .
C3 C 0.9080(4) 0.6369(4) 0.9665(4) 0.0639(18) Uani 1 1 d .
H3 H 0.9128 0.5824 0.9527 0.077 Uiso 1 1 calc R
C4 C 0.9434(4) 0.6628(4) 1.0413(4) 0.0626(18) Uani 1 1 d .
C5 C 0.9361(4) 0.7411(4) 1.0607(3) 0.0534(16) Uani 1 1 d .
H5 H 0.9599 0.7584 1.1103 0.064 Uiso 1 1 calc R
C6 C 0.8945(3) 0.7975(3) 1.0102(3) 0.0425(14) Uani 1 1 d .
C7 C 0.8947(3) 0.8821(3) 1.0317(3) 0.0404(13) Uani 1 1 d .
C8 C 0.8700(3) 1.0193(3) 1.0330(3) 0.0433(14) Uani 1 1 d .
C9 C 0.8339(4) 1.0936(4) 1.0129(4) 0.0563(16) Uani 1 1 d .
H9 H 0.7883 1.0970 0.9738 0.068 Uiso 1 1 calc R
C10 C 0.8655(4) 1.1637(4) 1.0511(4) 0.0622(18) Uani 1 1 d .
H10 H 0.8415 1.2141 1.0374 0.075 Uiso 1 1 calc R
C11 C 0.9314(5) 1.1583(4) 1.1085(4) 0.074(2) Uani 1 1 d .
H11 H 0.9514 1.2053 1.1344 0.089 Uiso 1 1 calc R
C12 C 0.9707(4) 1.0832(4) 1.1300(4) 0.0631(18) Uani 1 1 d .
H12 H 1.0172 1.0801 1.1683 0.076 Uiso 1 1 calc R
C13 C 0.9369(3) 1.0143(3) 1.0917(3) 0.0438(14) Uani 1 1 d .
C14 C 0.8304(4) 0.6597(4) 0.8295(4) 0.0572(17) Uani 1 1 d .
C15 C 0.8731(5) 0.7097(4) 0.7632(4) 0.082(2) Uani 1 1 d .
H15A H 0.8731 0.7663 0.7771 0.123 Uiso 1 1 calc R
H15B H 0.8405 0.7020 0.7129 0.123 Uiso 1 1 calc R
H15C H 0.9320 0.6917 0.7586 0.123 Uiso 1 1 calc R
C16 C 0.7303(4) 0.6692(4) 0.8229(4) 0.083(2) Uani 1 1 d .
H16A H 0.7050 0.6339 0.8609 0.124 Uiso 1 1 calc R
H16B H 0.7085 0.6549 0.7697 0.124 Uiso 1 1 calc R
H16C H 0.7152 0.7245 0.8339 0.124 Uiso 1 1 calc R
C17 C 0.8518(5) 0.5686(4) 0.8145(4) 0.091(3) Uani 1 1 d .
H17A H 0.9139 0.5614 0.8160 0.137 Uiso 1 1 calc R
H17B H 0.8268 0.5525 0.7629 0.137 Uiso 1 1 calc R
H17C H 0.8280 0.5358 0.8553 0.137 Uiso 1 1 calc R
C18 C 0.9878(6) 0.5984(5) 1.0970(5) 0.114(3) Uani 1 1 d .
H18A H 1.0367 0.6225 1.1267 0.171 Uiso 1 1 calc R
H18B H 1.0077 0.5541 1.0654 0.171 Uiso 1 1 calc R
H18C H 0.9468 0.5786 1.1334 0.171 Uiso 1 1 calc R
C19 C 0.6260(3) 0.9705(3) 0.7725(3) 0.0410(13) Uani 1 1 d .
C20 C 0.6098(4) 0.9597(4) 0.6893(3) 0.0498(15) Uani 1 1 d .
C21 C 0.5742(4) 1.0266(4) 0.6490(3) 0.0580(17) Uani 1 1 d .
H21 H 0.5646 1.0224 0.5937 0.070 Uiso 1 1 calc R
C22 C 0.5521(4) 1.0982(4) 0.6840(4) 0.0611(18) Uani 1 1 d .
C23 C 0.5651(4) 1.1042(3) 0.7653(3) 0.0519(16) Uani 1 1 d .
H23 H 0.5492 1.1518 0.7908 0.062 Uiso 1 1 calc R
C24 C 0.6017(3) 1.0406(3) 0.8110(3) 0.0401(13) Uani 1 1 d .
C25 C 0.6063(3) 1.0472(3) 0.8982(3) 0.0419(14) Uani 1 1 d .
C26 C 0.6378(3) 1.0242(3) 1.0297(3) 0.0408(13) Uani 1 1 d .
C27 C 0.6763(3) 0.9917(3) 1.1001(3) 0.0474(15) Uani 1 1 d .
H27 H 0.7205 0.9532 1.0982 0.057 Uiso 1 1 calc R
C28 C 0.6482(4) 1.0173(4) 1.1725(3) 0.0529(16) Uani 1 1 d .
H28 H 0.6737 0.9957 1.2197 0.064 Uiso 1 1 calc R
C29 C 0.5840(4) 1.0734(4) 1.1762(3) 0.0528(16) Uani 1 1 d .
H29 H 0.5661 1.0889 1.2261 0.063 Uiso 1 1 calc R
C30 C 0.5439(4) 1.1087(3) 1.1075(3) 0.0518(15) Uani 1 1 d .
H30 H 0.5004 1.1476 1.1101 0.062 Uiso 1 1 calc R
C31 C 0.5733(3) 1.0818(3) 1.0351(3) 0.0407(13) Uani 1 1 d .
C32 C 0.6319(5) 0.8823(4) 0.6466(4) 0.0650(19) Uani 1 1 d .
C33 C 0.6056(6) 0.8852(5) 0.5558(4) 0.117(3) Uani 1 1 d .
H33A H 0.5458 0.9019 0.5479 0.176 Uiso 1 1 calc R
H33B H 0.6124 0.8321 0.5330 0.176 Uiso 1 1 calc R
H33C H 0.6422 0.9232 0.5301 0.176 Uiso 1 1 calc R
C34 C 0.5866(5) 0.8091(4) 0.6813(4) 0.083(2) Uani 1 1 d .
H34A H 0.6049 0.8033 0.7370 0.125 Uiso 1 1 calc R
H34B H 0.6018 0.7610 0.6528 0.125 Uiso 1 1 calc R
H34C H 0.5246 0.8169 0.6760 0.125 Uiso 1 1 calc R
C35 C 0.7318(5) 0.8680(5) 0.6531(4) 0.089(2) Uani 1 1 d .
H35A H 0.7611 0.9169 0.6384 0.133 Uiso 1 1 calc R
H35B H 0.7462 0.8248 0.6177 0.133 Uiso 1 1 calc R
H35C H 0.7500 0.8536 0.7072 0.133 Uiso 1 1 calc R
C36 C 0.5143(5) 1.1708(4) 0.6359(4) 0.085(2) Uani 1 1 d .
H36A H 0.5162 1.2183 0.6692 0.127 Uiso 1 1 calc R
H36B H 0.4550 1.1594 0.6181 0.127 Uiso 1 1 calc R
H36C H 0.5481 1.1800 0.5903 0.127 Uiso 1 1 calc R

loop_
_atom_site_aniso_label
_atom_site_aniso_U_11
_atom_site_aniso_U_22
_atom_site_aniso_U_33
_atom_site_aniso_U_23
_atom_site_aniso_U_13
_atom_site_aniso_U_12
Ti1 0.0362(6) 0.0386(6) 0.0433(6) -0.0002(5) -0.0024(4) 0.0048(5)
Cl1 0.0479(9) 0.0488(9) 0.0619(10) 0.0109(8) 0.0081(7) 0.0031(7)
Cl2 0.0479(9) 0.0570(10) 0.0611(10) 0.0123(8) -0.0032(7) -0.0043(7)
N1 0.032(3) 0.044(3) 0.046(3) 0.000(2) 0.002(2) 0.005(2)
N2 0.034(3) 0.030(2) 0.049(3) 0.000(2) -0.003(2) 0.003(2)
O1 0.040(2) 0.042(2) 0.043(2) 0.0024(18) 0.0015(16) 0.0057(17)
O2 0.040(2) 0.044(2) 0.039(2) -0.0017(18) -0.0047(16) 0.0058(18)
S1 0.0460(9) 0.0607(10) 0.0485(9) 0.0012(8) -0.0075(7) 0.0004(8)
S2 0.0497(9) 0.0457(9) 0.0519(9) -0.0020(7) -0.0042(7) 0.0133(7)
C1 0.030(3) 0.035(3) 0.054(3) 0.005(3) 0.001(3) 0.010(2)
C2 0.047(4) 0.039(4) 0.055(4) -0.002(3) -0.001(3) 0.006(3)
C3 0.078(5) 0.043(4) 0.070(5) 0.009(3) 0.003(4) 0.023(3)
C4 0.077(5) 0.054(4) 0.055(4) 0.011(3) -0.007(3) 0.021(4)
C5 0.062(4) 0.053(4) 0.044(3) 0.005(3) -0.012(3) 0.013(3)
C6 0.039(3) 0.037(3) 0.050(3) 0.006(3) -0.002(3) 0.006(3)
C7 0.030(3) 0.048(4) 0.044(3) -0.002(3) 0.004(2) -0.001(3)
C8 0.034(3) 0.041(4) 0.054(4) -0.008(3) -0.002(3) 0.000(3)
C9 0.040(4) 0.057(4) 0.073(4) -0.004(4) 0.003(3) -0.003(3)
C10 0.046(4) 0.043(4) 0.097(5) -0.018(4) -0.003(4) 0.004(3)
C11 0.068(5) 0.069(5) 0.085(5) -0.029(4) 0.005(4) -0.012(4)
C12 0.056(4) 0.064(5) 0.067(4) -0.009(4) -0.010(3) -0.008(4)
C13 0.042(3) 0.046(4) 0.043(3) -0.010(3) 0.001(3) -0.005(3)
C14 0.056(4) 0.044(4) 0.069(4) -0.007(3) -0.014(3) 0.019(3)
C15 0.121(7) 0.070(5) 0.055(4) -0.011(4) -0.001(4) 0.019(5)
C16 0.077(5) 0.072(5) 0.095(5) -0.021(4) -0.017(4) 0.001(4)
C17 0.109(7) 0.064(5) 0.096(6) -0.027(4) -0.025(5) 0.016(4)
C18 0.148(8) 0.093(6) 0.094(6) 0.013(5) -0.041(5) 0.045(6)
C19 0.038(3) 0.038(3) 0.046(3) 0.008(3) -0.003(3) 0.001(3)
C20 0.052(4) 0.054(4) 0.041(3) -0.004(3) -0.011(3) 0.015(3)
C21 0.077(5) 0.054(4) 0.042(4) 0.004(3) -0.009(3) 0.013(3)
C22 0.082(5) 0.051(4) 0.048(4) 0.007(3) -0.014(3) 0.016(4)
C23 0.060(4) 0.047(4) 0.047(4) -0.006(3) -0.005(3) 0.007(3)
C24 0.045(3) 0.032(3) 0.043(3) 0.001(3) -0.005(3) -0.003(3)
C25 0.046(4) 0.024(3) 0.055(4) -0.001(3) -0.007(3) -0.001(2)
C26 0.043(3) 0.040(3) 0.038(3) -0.002(3) -0.007(2) -0.001(3)
C27 0.041(3) 0.050(4) 0.052(4) 0.005(3) 0.002(3) 0.010(3)
C28 0.063(4) 0.057(4) 0.038(4) 0.000(3) -0.002(3) 0.010(3)
C29 0.060(4) 0.058(4) 0.041(3) -0.013(3) 0.006(3) -0.001(3)
C30 0.044(4) 0.055(4) 0.057(4) -0.010(3) 0.002(3) 0.002(3)
C31 0.037(3) 0.042(3) 0.042(3) 0.000(3) 0.001(2) 0.002(3)
C32 0.085(5) 0.064(5) 0.045(4) -0.010(3) -0.009(3) 0.023(4)
C33 0.190(9) 0.109(7) 0.047(4) -0.023(4) -0.030(5) 0.065(6)
C34 0.112(6) 0.060(5) 0.076(5) -0.021(4) -0.007(4) -0.004(4)
C35 0.080(6) 0.109(6) 0.078(5) -0.018(5) 0.013(4) 0.028(5)
C36 0.128(7) 0.063(5) 0.060(4) 0.006(4) -0.023(4) 0.023(5)

loop_
_atom_type_symbol
_atom_type_description
_atom_type_scat_dispersion_real
_atom_type_scat_dispersion_imag
_atom_type_scat_source
C C 0.0033 0.0016 'International Tables Vol C Tables 4.2.6.8 and 6.1.1.4'
H H 0.0000 0.0000 'International Tables Vol C Tables 4.2.6.8 and 6.1.1.4'
N N 0.0061 0.0033 'International Tables Vol C Tables 4.2.6.8 and 6.1.1.4'
O O 0.0106 0.0060 'International Tables Vol C Tables 4.2.6.8 and 6.1.1.4'
S S 0.1246 0.1234 'International Tables Vol C Tables 4.2.6.8 and 6.1.1.4'
Ti Ti 0.2776 0.4457 'International Tables Vol C Tables 4.2.6.8 and 6.1.1.4'
Cl Cl 0.1484 0.1585 'International Tables Vol C Tables 4.2.6.8 and 6.1.1.4'

loop_
_geom_angle_atom_site_label_1
_geom_angle_atom_site_label_2
_geom_angle_atom_site_label_3
_geom_angle
O1 Ti1 O2 104.50(15)
O1 Ti1 N2 167.80(16)
O2 Ti1 N2 83.78(15)
O1 Ti1 N1 83.84(16)
O2 Ti1 N1 167.03(17)
N2 Ti1 N1 89.68(16)
O1 Ti1 Cl1 87.02(12)
O2 Ti1 Cl1 97.87(12)
N2 Ti1 Cl1 82.93(12)
N1 Ti1 Cl1 92.40(12)
O1 Ti1 Cl2 97.97(12)
O2 Ti1 Cl2 86.59(12)
N2 Ti1 Cl2 91.38(12)
N1 Ti1 Cl2 82.37(12)
Cl1 Ti1 Cl2 172.31(7)
C7 N1 C8 113.0(4)
C7 N1 Ti1 116.8(3)
C8 N1 Ti1 130.0(3)
C25 N2 C26 111.1(4)
C25 N2 Ti1 118.2(4)
C26 N2 Ti1 130.4(3)
C1 O1 Ti1 133.8(3)
C19 O2 Ti1 131.7(3)
C13 S1 C7 90.5(3)
C31 S2 C25 89.6(3)
O1 C1 C2 121.1(5)
O1 C1 C6 117.8(5)
C2 C1 C6 121.1(5)
C3 C2 C1 117.0(5)
C3 C2 C14 120.9(5)
C1 C2 C14 122.1(5)
C2 C3 C4 122.4(6)
C5 C4 C3 118.5(5)
C5 C4 C18 123.9(6)
C3 C4 C18 117.7(6)
C4 C5 C6 122.8(6)
C5 C6 C1 118.1(5)
C5 C6 C7 120.3(5)
C1 C6 C7 121.5(5)
N1 C7 C6 129.7(5)
N1 C7 S1 112.2(4)
C6 C7 S1 117.9(4)
C9 C8 C13 119.9(5)
C9 C8 N1 127.2(5)
C13 C8 N1 112.9(5)
C8 C9 C10 120.0(6)
C11 C10 C9 119.7(6)
C10 C11 C12 121.8(6)
C13 C12 C11 117.2(6)
C8 C13 C12 121.3(6)
C8 C13 S1 111.2(4)
C12 C13 S1 127.3(5)
C2 C14 C16 109.4(5)
C2 C14 C15 109.1(5)
C16 C14 C15 110.9(5)
C2 C14 C17 112.9(5)
C16 C14 C17 107.7(5)
C15 C14 C17 107.0(5)
O2 C19 C24 118.3(5)
O2 C19 C20 119.7(5)
C24 C19 C20 121.9(5)
C21 C20 C19 114.9(5)
C21 C20 C32 122.3(5)
C19 C20 C32 122.8(5)
C22 C21 C20 125.3(5)
C23 C22 C21 117.6(5)
C23 C22 C36 119.6(6)
C21 C22 C36 122.8(5)
C22 C23 C24 121.3(5)
C19 C24 C23 118.9(5)
C19 C24 C25 122.0(5)
C23 C24 C25 118.9(5)
N2 C25 C24 127.6(5)
N2 C25 S2 114.6(4)
C24 C25 S2 117.7(4)
C31 C26 C27 118.7(5)
C31 C26 N2 113.8(4)
C27 C26 N2 127.5(5)
C28 C27 C26 119.1(5)
C29 C28 C27 121.1(5)
C28 C29 C30 122.2(5)
C31 C30 C29 115.7(5)
C26 C31 C30 123.3(5)
C26 C31 S2 110.9(4)
C30 C31 S2 125.8(4)
C20 C32 C34 111.5(5)
C20 C32 C33 112.7(5)
C34 C32 C33 107.4(6)
C20 C32 C35 110.2(5)
C34 C32 C35 109.1(6)
C33 C32 C35 105.8(6)

loop_
_geom_bond_atom_site_label_1
_geom_bond_atom_site_label_2
_geom_bond_distance
Ti1 O1 1.829(3)
Ti1 O2 1.849(3)
Ti1 N2 2.219(4)
Ti1 N1 2.235(4)
Ti1 Cl1 2.3446(18)
Ti1 Cl2 2.3463(18)
N1 C7 1.343(6)
N1 C8 1.401(6)
N2 C25 1.325(6)
N2 C26 1.407(6)
O1 C1 1.352(5)
O2 C19 1.355(6)
S1 C13 1.726(6)
S1 C7 1.743(5)
S2 C31 1.730(5)
S2 C25 1.733(5)
C1 C2 1.393(7)
C1 C6 1.407(7)
C2 C3 1.390(7)
C2 C14 1.532(7)
C3 C4 1.399(8)
C4 C5 1.335(8)
C4 C18 1.541(8)
C5 C6 1.384(7)
C6 C7 1.438(7)
C8 C9 1.375(7)
C8 C13 1.380(7)
C9 C10 1.392(8)
C10 C11 1.354(8)
C11 C12 1.412(8)
C12 C13 1.387(7)
C14 C16 1.543(8)
C14 C15 1.557(9)
C14 C17 1.559(8)
C19 C24 1.382(7)
C19 C20 1.408(7)
C20 C21 1.385(7)
C20 C32 1.509(8)
C21 C22 1.368(7)
C22 C23 1.364(7)
C22 C36 1.533(8)
C23 C24 1.394(7)
C24 C25 1.459(7)
C26 C31 1.377(7)
C26 C27 1.391(7)
C27 C28 1.374(7)
C28 C29 1.355(7)
C29 C30 1.394(8)
C30 C31 1.390(7)
C32 C34 1.524(9)
C32 C33 1.548(8)
C32 C35 1.549(9)
